data_2222178
loop_
_publ_author_name
'Mohamad, Khalit'
'Yusoff, Mahfizah'
'Awang, Khalijah'
'Ahmad, Kartini'
'Ng, Seik Weng'

_publ_section_title
;
 Pinnatane A from the bark of <i>Walsura pinnata</i> Hassk
;
_journal_coeditor_code WN2325
_journal_issue 6
_journal_name_full 'Acta Crystallographica Section E'
_journal_page_first o1317
_journal_paper_doi 10.1107/S1600536809015955
_journal_volume 65
_journal_year 2009
_chemical_formula_iupac 'C30 H48 O3'
_chemical_formula_moiety 'C30 H48 O3'
_chemical_formula_sum 'C30 H48 O3'
_chemical_formula_weight 456.68
_chemical_name_common 'pinnatane A'
_chemical_name_systematic ?
_space_group_IT_number 19
_symmetry_cell_setting orthorhombic
_symmetry_space_group_name_Hall 'P 2ac 2ab'
_symmetry_space_group_name_H-M 'P 21 21 21'
_atom_sites_solution_hydrogens geom
_atom_sites_solution_primary direct
_atom_sites_solution_secondary difmap
_audit_creation_method SHELXL-97
_cell_angle_alpha 90.00
_cell_angle_beta 90.00
_cell_angle_gamma 90.00
_cell_formula_units_Z 4
_cell_length_a 7.3761(2)
_cell_length_b 16.3585(4)
_cell_length_c 20.7032(5)
_cell_measurement_reflns_used 3887
_cell_measurement_temperature 100(2)
_cell_measurement_theta_max 28.0
_cell_measurement_theta_min 2.3
_cell_volume 2498.09(11)
_computing_cell_refinement 'SAINT (Bruker, 2007)'
_computing_data_collection 'APEX2 (Bruker, 2007)'
_computing_data_reduction 'SAINT (Bruker,2007)'
_computing_molecular_graphics 'X-SEED (Barbour, 2001)'
_computing_publication_material 'publCIF (Westrip, 2009)'
_computing_structure_refinement 'SHELXL97 (Sheldrick, 2008)'
_computing_structure_solution 'SHELXS97 (Sheldrick, 2008)'
_diffrn_ambient_temperature 100(2)
_diffrn_measured_fraction_theta_full 1.000
_diffrn_measured_fraction_theta_max 1.000
_diffrn_measurement_device_type 'Bruker SMART APEX'
_diffrn_measurement_method \w
_diffrn_radiation_monochromator graphite
_diffrn_radiation_source 'fine-focus sealed tube'
_diffrn_radiation_type MoK\a
_diffrn_radiation_wavelength 0.71073
_diffrn_reflns_av_R_equivalents 0.0451
_diffrn_reflns_av_sigmaI/netI 0.0325
_diffrn_reflns_limit_h_max 9
_diffrn_reflns_limit_h_min -9
_diffrn_reflns_limit_k_max 21
_diffrn_reflns_limit_k_min -21
_diffrn_reflns_limit_l_max 25
_diffrn_reflns_limit_l_min -26
_diffrn_reflns_number 17614
_diffrn_reflns_theta_full 27.50
_diffrn_reflns_theta_max 27.50
_diffrn_reflns_theta_min 1.59
_diffrn_standards_decay_% 0
_diffrn_standards_interval_count 0
_diffrn_standards_interval_time 0
_diffrn_standards_number 0
_exptl_absorpt_coefficient_mu 0.076
_exptl_absorpt_correction_type none
_exptl_crystal_colour Colorless
_exptl_crystal_density_diffrn 1.214
_exptl_crystal_density_method 'not measured'
_exptl_crystal_description Chip
_exptl_crystal_F_000 1008
_exptl_crystal_size_max 0.40
_exptl_crystal_size_mid 0.15
_exptl_crystal_size_min 0.05
_refine_diff_density_max 0.268
_refine_diff_density_min -0.170
_refine_ls_extinction_method none
_refine_ls_goodness_of_fit_ref 0.996
_refine_ls_hydrogen_treatment mixed
_refine_ls_matrix_type full
_refine_ls_number_parameters 313
_refine_ls_number_reflns 3268
_refine_ls_number_restraints 2
_refine_ls_restrained_S_all 0.995
_refine_ls_R_factor_all 0.0444
_refine_ls_R_factor_gt 0.0368
_refine_ls_shift/su_max 0.001
_refine_ls_shift/su_mean 0.001
_refine_ls_structure_factor_coef Fsqd
_refine_ls_weighting_details 'calc w=1/[\s^2^(Fo^2^)+(0.0608P)^2^+0.3281P] where P=(Fo^2^+2Fc^2^)/3'
_refine_ls_weighting_scheme calc
_refine_ls_wR_factor_gt 0.0907
_refine_ls_wR_factor_ref 0.0972
_reflns_number_gt 2881
_reflns_number_total 3268
_reflns_threshold_expression I>2\s(I)
_cod_data_source_file wn2325.cif
_cod_data_source_block I
_cod_depositor_comments
;
The following automatic conversions were performed:
'_symmetry_cell_setting' value 'Orthorhombic' changed to 'orthorhombic'
according to '/home/saulius/struct/CIF-dictionaries/cif_core.dic'
dictionary named 'cif_core.dic' version 2.4.1 from
2010-06-29.

'_exptl_absorpt_correction_type' value 'None' changed to
'none' according to '/home/saulius/struct/CIF-dictionaries/cif_core.dic'
dictionary named 'cif_core.dic' version 2.4.1 from 2010-06-29.

Automatic conversion script
Id: cif_fix_enum 1527 2010-12-29 10:47:43Z saulius 

The following automatic conversions were performed:

'_symmetry_cell_setting' value 'Orthorhombic' changed to
'orthorhombic' according to
/home/saulius/struct/CIF-dictionaries/cif_core.dic dictionary named
'cif_core.dic' version 2.4.1 from
2010-06-29.

'_exptl_absorpt_correction_type' value 'None' changed to
'none' according to
/home/saulius/struct/CIF-dictionaries/cif_core.dic dictionary named
'cif_core.dic' version 2.4.1 from 2010-06-29.

Automatic conversion script
Id: cif_fix_values 1715 2011-07-08 13:25:40Z adriana 
;
_cod_original_cell_volume 2498.10(10)
_cod_database_code 2222178
_cod_database_fobs_code 2222178

loop_
_symmetry_equiv_pos_as_xyz
'x, y, z'
'-x+1/2, -y, z+1/2'
'-x, y+1/2, -z+1/2'
'x+1/2, -y+1/2, -z'

loop_
_atom_site_type_symbol
_atom_site_label
_atom_site_fract_x
_atom_site_fract_y
_atom_site_fract_z
_atom_site_U_iso_or_equiv
_atom_site_adp_type
_atom_site_calc_flag
_atom_site_refinement_flags
_atom_site_occupancy
_atom_site_disorder_assembly
_atom_site_disorder_group
O O1 0.0192(2) 1.08616(9) -0.04603(8) 0.0226(3) Uani d D 1 . .
H H1 0.022(5) 1.1379(6) -0.0479(15) 0.054(9) Uiso d D 1 . .
O O2 0.2787(2) 1.10407(8) 0.00673(6) 0.0191(3) Uani d . 1 . .
O O3 0.5137(2) 0.74943(9) 0.43439(7) 0.0219(3) Uani d D 1 . .
H H3 0.590(3) 0.7286(16) 0.4595(11) 0.040(8) Uiso d D 1 . .
C C1 0.1662(3) 1.05839(11) -0.01560(9) 0.0145(4) Uani d . 1 . .
C C2 0.1730(3) 0.96355(11) -0.01453(9) 0.0131(4) Uani d . 1 . .
C C3 0.1421(3) 0.93705(12) -0.08573(9) 0.0168(4) Uani d . 1 . .
H H3A 0.1447 0.8766 -0.0884 0.020 Uiso calc R 1 . .
H H3B 0.0208 0.9556 -0.0999 0.020 Uiso calc R 1 . .
C C4 0.2849(3) 0.97201(13) -0.13099(10) 0.0209(4) Uani d . 1 . .
H H4A 0.2695 1.0321 -0.1333 0.025 Uiso calc R 1 . .
H H4B 0.2650 0.9497 -0.1749 0.025 Uiso calc R 1 . .
C C5 0.4827(3) 0.95261(13) -0.10968(9) 0.0197(4) Uani d . 1 . .
C C6 0.4780(3) 0.90007(12) -0.04821(9) 0.0181(4) Uani d . 1 . .
H H6A 0.6042 0.8920 -0.0332 0.022 Uiso calc R 1 . .
H H6B 0.4290 0.8456 -0.0596 0.022 Uiso calc R 1 . .
C C7 0.3656(3) 0.93451(11) 0.00866(9) 0.0129(4) Uani d . 1 . .
H H7 0.4306 0.9844 0.0242 0.015 Uiso calc R 1 . .
C C8 0.5911(3) 1.03113(14) -0.09846(11) 0.0267(5) Uani d . 1 . .
H H8A 0.5294 1.0649 -0.0661 0.040 Uiso calc R 1 . .
H H8B 0.6005 1.0616 -0.1391 0.040 Uiso calc R 1 . .
H H8C 0.7129 1.0172 -0.0830 0.040 Uiso calc R 1 . .
C C9 0.5782(4) 0.90337(16) -0.16263(10) 0.0323(6) Uani d . 1 . .
H H9A 0.5127 0.8521 -0.1699 0.049 Uiso calc R 1 . .
H H9B 0.7028 0.8913 -0.1492 0.049 Uiso calc R 1 . .
H H9C 0.5802 0.9352 -0.2027 0.049 Uiso calc R 1 . .
C C10 0.3632(3) 0.87291(11) 0.06662(9) 0.0118(4) Uani d . 1 . .
C C11 0.3079(3) 0.78698(11) 0.04270(9) 0.0159(4) Uani d . 1 . .
H H11A 0.4104 0.7616 0.0203 0.024 Uiso calc R 1 . .
H H11B 0.2051 0.7918 0.0129 0.024 Uiso calc R 1 . .
H H11C 0.2729 0.7531 0.0797 0.024 Uiso calc R 1 . .
C C12 0.2315(3) 0.90314(11) 0.12067(8) 0.0116(4) Uani d . 1 . .
C C13 0.0361(3) 0.89617(12) 0.09446(9) 0.0148(4) Uani d . 1 . .
H H13A -0.0464 0.9250 0.1245 0.018 Uiso calc R 1 . .
H H13B 0.0009 0.8378 0.0943 0.018 Uiso calc R 1 . .
C C14 0.0073(3) 0.93116(12) 0.02569(9) 0.0172(4) Uani d . 1 . .
H H14A -0.0805 0.9767 0.0294 0.021 Uiso calc R 1 . .
H H14B -0.0520 0.8880 -0.0003 0.021 Uiso calc R 1 . .
C C15 0.2605(3) 0.99440(11) 0.13609(9) 0.0151(4) Uani d . 1 . .
H H15A 0.2138 1.0063 0.1794 0.023 Uiso calc R 1 . .
H H15B 0.1958 1.0278 0.1043 0.023 Uiso calc R 1 . .
H H15C 0.3902 1.0071 0.1344 0.023 Uiso calc R 1 . .
C C16 0.2508(3) 0.84795(11) 0.18263(9) 0.0116(4) Uani d . 1 . .
H H16 0.2122 0.7920 0.1688 0.014 Uiso calc R 1 . .
C C17 0.4463(3) 0.83731(11) 0.20946(9) 0.0126(4) Uani d . 1 . .
C C18 0.5718(3) 0.81296(12) 0.15331(9) 0.0147(4) Uani d . 1 . .
H H18A 0.6988 0.8135 0.1688 0.018 Uiso calc R 1 . .
H H18B 0.5427 0.7563 0.1400 0.018 Uiso calc R 1 . .
C C19 0.5566(3) 0.86876(12) 0.09454(9) 0.0147(4) Uani d . 1 . .
H H19A 0.6402 0.8489 0.0606 0.018 Uiso calc R 1 . .
H H19B 0.5955 0.9245 0.1069 0.018 Uiso calc R 1 . .
C C20 0.5197(3) 0.91447(11) 0.24330(10) 0.0168(4) Uani d . 1 . .
H H20A 0.4518 0.9239 0.2833 0.025 Uiso calc R 1 . .
H H20B 0.5057 0.9617 0.2146 0.025 Uiso calc R 1 . .
H H20C 0.6484 0.9068 0.2535 0.025 Uiso calc R 1 . .
C C21 0.4437(3) 0.76507(11) 0.25864(9) 0.0136(4) Uani d . 1 . .
H H21 0.4314 0.7139 0.2325 0.016 Uiso calc R 1 . .
C C22 0.2839(3) 0.76640(11) 0.30481(9) 0.0139(4) Uani d . 1 . .
C C23 0.1435(3) 0.81574(12) 0.29524(9) 0.0150(4) Uani d . 1 . .
H H23 0.0502 0.8161 0.3269 0.018 Uiso calc R 1 . .
C C24 0.1219(3) 0.87123(12) 0.23765(9) 0.0151(4) Uani d . 1 . .
H H24A 0.1461 0.9283 0.2509 0.018 Uiso calc R 1 . .
H H24B -0.0047 0.8682 0.2220 0.018 Uiso calc R 1 . .
C C25 0.6225(3) 0.75728(12) 0.29622(10) 0.0182(4) Uani d . 1 . .
H H25A 0.7252 0.7543 0.2656 0.022 Uiso calc R 1 . .
H H25B 0.6397 0.8060 0.3239 0.022 Uiso calc R 1 . .
C C26 0.6192(3) 0.68067(12) 0.33802(10) 0.0191(4) Uani d . 1 . .
H H26A 0.5993 0.6321 0.3104 0.023 Uiso calc R 1 . .
H H26B 0.7377 0.6742 0.3599 0.023 Uiso calc R 1 . .
C C27 0.4700(3) 0.68582(11) 0.38820(9) 0.0168(4) Uani d . 1 . .
H H27 0.4658 0.6325 0.4118 0.020 Uiso calc R 1 . .
C C28 0.2819(3) 0.70122(11) 0.35883(9) 0.0156(4) Uani d . 1 . .
C C29 0.1487(3) 0.72131(13) 0.41332(9) 0.0199(4) Uani d . 1 . .
H H29A 0.1724 0.7766 0.4294 0.030 Uiso calc R 1 . .
H H29B 0.1641 0.6820 0.4486 0.030 Uiso calc R 1 . .
H H29C 0.0243 0.7182 0.3969 0.030 Uiso calc R 1 . .
C C30 0.2190(3) 0.62008(12) 0.32797(10) 0.0215(4) Uani d . 1 . .
H H30A 0.3000 0.6059 0.2922 0.032 Uiso calc R 1 . .
H H30B 0.0950 0.6263 0.3117 0.032 Uiso calc R 1 . .
H H30C 0.2221 0.5766 0.3605 0.032 Uiso calc R 1 . .

loop_
_atom_site_aniso_label
_atom_site_aniso_U_11
_atom_site_aniso_U_22
_atom_site_aniso_U_33
_atom_site_aniso_U_12
_atom_site_aniso_U_13
_atom_site_aniso_U_23
O1 0.0198(8) 0.0148(7) 0.0332(8) 0.0020(6) -0.0087(7) 0.0031(6)
O2 0.0224(8) 0.0151(6) 0.0198(7) -0.0031(6) -0.0050(6) 0.0014(5)
O3 0.0293(9) 0.0174(7) 0.0190(7) 0.0024(7) -0.0108(7) -0.0029(6)
C1 0.0152(10) 0.0161(9) 0.0121(8) 0.0021(8) 0.0016(8) 0.0006(7)
C2 0.0123(9) 0.0140(8) 0.0130(9) 0.0006(7) -0.0012(8) 0.0005(7)
C3 0.0186(10) 0.0184(9) 0.0134(9) 0.0001(8) -0.0033(8) -0.0014(7)
C4 0.0216(11) 0.0284(11) 0.0126(9) 0.0043(9) -0.0013(9) 0.0004(8)
C5 0.0208(11) 0.0254(10) 0.0128(9) 0.0072(9) 0.0044(9) 0.0035(8)
C6 0.0184(10) 0.0223(10) 0.0136(9) 0.0065(9) 0.0025(8) 0.0030(8)
C7 0.0119(9) 0.0146(9) 0.0121(8) 0.0012(7) 0.0002(7) 0.0005(7)
C8 0.0181(11) 0.0348(12) 0.0273(11) -0.0002(10) 0.0018(9) 0.0123(10)
C9 0.0379(15) 0.0426(14) 0.0165(10) 0.0175(12) 0.0082(10) 0.0050(10)
C10 0.0106(9) 0.0128(8) 0.0119(8) 0.0012(7) 0.0012(7) 0.0009(7)
C11 0.0175(10) 0.0141(9) 0.0160(9) 0.0010(8) 0.0010(8) -0.0008(7)
C12 0.0111(9) 0.0126(8) 0.0112(8) 0.0006(7) -0.0005(7) 0.0001(6)
C13 0.0120(9) 0.0170(9) 0.0155(9) 0.0012(8) 0.0008(8) 0.0034(7)
C14 0.0131(10) 0.0195(9) 0.0190(9) -0.0007(8) -0.0017(8) 0.0045(8)
C15 0.0166(10) 0.0142(9) 0.0144(8) 0.0014(8) -0.0006(8) 0.0004(7)
C16 0.0114(9) 0.0105(8) 0.0129(8) -0.0003(7) 0.0009(7) 0.0016(6)
C17 0.0115(9) 0.0135(9) 0.0128(9) 0.0009(7) 0.0001(7) 0.0018(7)
C18 0.0116(10) 0.0172(9) 0.0151(9) 0.0023(8) 0.0009(7) 0.0031(7)
C19 0.0128(10) 0.0167(9) 0.0146(9) 0.0005(8) 0.0008(8) 0.0014(7)
C20 0.0169(10) 0.0160(9) 0.0175(9) -0.0023(8) -0.0021(8) 0.0013(7)
C21 0.0147(10) 0.0128(9) 0.0134(9) 0.0008(7) -0.0001(7) 0.0007(7)
C22 0.0168(10) 0.0136(8) 0.0114(8) -0.0035(7) -0.0014(8) -0.0003(7)
C23 0.0141(10) 0.0187(9) 0.0122(8) -0.0008(8) 0.0021(8) -0.0002(7)
C24 0.0121(10) 0.0184(9) 0.0150(9) 0.0025(8) 0.0015(8) 0.0025(7)
C25 0.0152(10) 0.0188(10) 0.0205(10) 0.0013(8) -0.0003(8) 0.0053(8)
C26 0.0206(11) 0.0184(10) 0.0183(9) 0.0033(9) -0.0030(9) 0.0032(8)
C27 0.0245(11) 0.0126(9) 0.0133(9) 0.0000(8) -0.0028(8) 0.0001(7)
C28 0.0198(10) 0.0137(9) 0.0131(9) -0.0019(8) -0.0007(8) -0.0002(7)
C29 0.0225(11) 0.0236(10) 0.0136(9) -0.0015(9) 0.0011(8) 0.0038(8)
C30 0.0281(12) 0.0192(10) 0.0172(9) -0.0063(9) -0.0039(9) 0.0020(8)

loop_
_atom_type_symbol
_atom_type_description
_atom_type_scat_dispersion_real
_atom_type_scat_dispersion_imag
_atom_type_scat_source
C C 0.0033 0.0000 'International Tables Vol C Tables 4.2.6.8 and 6.1.1.4'
H H 0.0000 0.0000 'International Tables Vol C Tables 4.2.6.8 and 6.1.1.4'
O O 0.0106 0.0000 'International Tables Vol C Tables 4.2.6.8 and 6.1.1.4'

loop_
_geom_angle_atom_site_label_1
_geom_angle_atom_site_label_2
_geom_angle_atom_site_label_3
_geom_angle_site_symmetry_1
_geom_angle_site_symmetry_3
_geom_angle
_geom_angle_publ_flag
C1 O1 H1 . . 110(2) ?
C27 O3 H3 . . 105.5(19) ?
O2 C1 O1 . . 121.87(17) ?
O2 C1 C2 . . 126.19(18) ?
O1 C1 C2 . . 111.93(17) ?
C1 C2 C3 . . 105.10(15) ?
C1 C2 C14 . . 108.63(16) ?
C3 C2 C14 . . 107.14(16) ?
C1 C2 C7 . . 109.60(16) ?
C3 C2 C7 . . 109.74(16) ?
C14 C2 C7 . . 116.04(15) ?
C4 C3 C2 . . 112.22(16) ?
C4 C3 H3A . . 109.2 ?
C2 C3 H3A . . 109.2 ?
C4 C3 H3B . . 109.2 ?
C2 C3 H3B . . 109.2 ?
H3A C3 H3B . . 107.9 ?
C3 C4 C5 . . 113.42(16) ?
C3 C4 H4A . . 108.9 ?
C5 C4 H4A . . 108.9 ?
C3 C4 H4B . . 108.9 ?
C5 C4 H4B . . 108.9 ?
H4A C4 H4B . . 107.7 ?
C9 C5 C8 . . 108.03(19) ?
C9 C5 C6 . . 108.00(16) ?
C8 C5 C6 . . 110.83(17) ?
C9 C5 C4 . . 109.59(18) ?
C8 C5 C4 . . 111.19(17) ?
C6 C5 C4 . . 109.13(17) ?
C5 C6 C7 . . 116.03(16) ?
C5 C6 H6A . . 108.3 ?
C7 C6 H6A . . 108.3 ?
C5 C6 H6B . . 108.3 ?
C7 C6 H6B . . 108.3 ?
H6A C6 H6B . . 107.4 ?
C6 C7 C10 . . 110.77(15) ?
C6 C7 C2 . . 111.23(15) ?
C10 C7 C2 . . 114.71(15) ?
C6 C7 H7 . . 106.5 ?
C10 C7 H7 . . 106.5 ?
C2 C7 H7 . . 106.5 ?
C5 C8 H8A . . 109.5 ?
C5 C8 H8B . . 109.5 ?
H8A C8 H8B . . 109.5 ?
C5 C8 H8C . . 109.5 ?
H8A C8 H8C . . 109.5 ?
H8B C8 H8C . . 109.5 ?
C5 C9 H9A . . 109.5 ?
C5 C9 H9B . . 109.5 ?
H9A C9 H9B . . 109.5 ?
C5 C9 H9C . . 109.5 ?
H9A C9 H9C . . 109.5 ?
H9B C9 H9C . . 109.5 ?
C19 C10 C11 . . 108.97(16) ?
C19 C10 C12 . . 108.72(14) ?
C11 C10 C12 . . 110.67(16) ?
C19 C10 C7 . . 107.78(15) ?
C11 C10 C7 . . 110.03(15) ?
C12 C10 C7 . . 110.60(14) ?
C10 C11 H11A . . 109.5 ?
C10 C11 H11B . . 109.5 ?
H11A C11 H11B . . 109.5 ?
C10 C11 H11C . . 109.5 ?
H11A C11 H11C . . 109.5 ?
H11B C11 H11C . . 109.5 ?
C15 C12 C13 . . 105.88(16) ?
C15 C12 C10 . . 111.64(15) ?
C13 C12 C10 . . 107.79(14) ?
C15 C12 C16 . . 111.95(14) ?
C13 C12 C16 . . 109.17(15) ?
C10 C12 C16 . . 110.22(14) ?
C12 C13 C14 . . 115.06(16) ?
C12 C13 H13A . . 108.5 ?
C14 C13 H13A . . 108.5 ?
C12 C13 H13B . . 108.5 ?
C14 C13 H13B . . 108.5 ?
H13A C13 H13B . . 107.5 ?
C13 C14 C2 . . 120.34(17) ?
C13 C14 H14A . . 107.2 ?
C2 C14 H14A . . 107.2 ?
C13 C14 H14B . . 107.2 ?
C2 C14 H14B . . 107.2 ?
H14A C14 H14B . . 106.9 ?
C12 C15 H15A . . 109.5 ?
C12 C15 H15B . . 109.5 ?
H15A C15 H15B . . 109.5 ?
C12 C15 H15C . . 109.5 ?
H15A C15 H15C . . 109.5 ?
H15B C15 H15C . . 109.5 ?
C24 C16 C17 . . 109.75(15) ?
C24 C16 C12 . . 114.01(15) ?
C17 C16 C12 . . 116.04(15) ?
C24 C16 H16 . . 105.3 ?
C17 C16 H16 . . 105.3 ?
C12 C16 H16 . . 105.3 ?
C18 C17 C20 . . 110.12(16) ?
C18 C17 C16 . . 108.48(15) ?
C20 C17 C16 . . 113.35(16) ?
C18 C17 C21 . . 107.73(15) ?
C20 C17 C21 . . 109.15(15) ?
C16 C17 C21 . . 107.84(15) ?
C19 C18 C17 . . 113.81(15) ?
C19 C18 H18A . . 108.8 ?
C17 C18 H18A . . 108.8 ?
C19 C18 H18B . . 108.8 ?
C17 C18 H18B . . 108.8 ?
H18A C18 H18B . . 107.7 ?
C18 C19 C10 . . 113.18(16) ?
C18 C19 H19A . . 108.9 ?
C10 C19 H19A . . 108.9 ?
C18 C19 H19B . . 108.9 ?
C10 C19 H19B . . 108.9 ?
H19A C19 H19B . . 107.8 ?
C17 C20 H20A . . 109.5 ?
C17 C20 H20B . . 109.5 ?
H20A C20 H20B . . 109.5 ?
C17 C20 H20C . . 109.5 ?
H20A C20 H20C . . 109.5 ?
H20B C20 H20C . . 109.5 ?
C22 C21 C25 . . 110.42(15) ?
C22 C21 C17 . . 114.20(15) ?
C25 C21 C17 . . 112.50(16) ?
C22 C21 H21 . . 106.4 ?
C25 C21 H21 . . 106.4 ?
C17 C21 H21 . . 106.4 ?
C23 C22 C21 . . 121.36(16) ?
C23 C22 C28 . . 121.35(18) ?
C21 C22 C28 . . 116.93(16) ?
C22 C23 C24 . . 124.52(18) ?
C22 C23 H23 . . 117.7 ?
C24 C23 H23 . . 117.7 ?
C23 C24 C16 . . 111.90(16) ?
C23 C24 H24A . . 109.2 ?
C16 C24 H24A . . 109.2 ?
C23 C24 H24B . . 109.2 ?
C16 C24 H24B . . 109.2 ?
H24A C24 H24B . . 107.9 ?
C26 C25 C21 . . 110.02(17) ?
C26 C25 H25A . . 109.7 ?
C21 C25 H25A . . 109.7 ?
C26 C25 H25B . . 109.7 ?
C21 C25 H25B . . 109.7 ?
H25A C25 H25B . . 108.2 ?
C27 C26 C25 . . 110.80(17) ?
C27 C26 H26A . . 109.5 ?
C25 C26 H26A . . 109.5 ?
C27 C26 H26B . . 109.5 ?
C25 C26 H26B . . 109.5 ?
H26A C26 H26B . . 108.1 ?
O3 C27 C26 . . 109.29(17) ?
O3 C27 C28 . . 110.14(16) ?
C26 C27 C28 . . 113.18(16) ?
O3 C27 H27 . . 108.0 ?
C26 C27 H27 . . 108.0 ?
C28 C27 H27 . . 108.0 ?
C29 C28 C27 . . 108.85(15) ?
C29 C28 C30 . . 107.23(17) ?
C27 C28 C30 . . 107.11(16) ?
C29 C28 C22 . . 113.01(16) ?
C27 C28 C22 . . 113.06(16) ?
C30 C28 C22 . . 107.25(15) ?
C28 C29 H29A . . 109.5 ?
C28 C29 H29B . . 109.5 ?
H29A C29 H29B . . 109.5 ?
C28 C29 H29C . . 109.5 ?
H29A C29 H29C . . 109.5 ?
H29B C29 H29C . . 109.5 ?
C28 C30 H30A . . 109.5 ?
C28 C30 H30B . . 109.5 ?
H30A C30 H30B . . 109.5 ?
C28 C30 H30C . . 109.5 ?
H30A C30 H30C . . 109.5 ?
H30B C30 H30C . . 109.5 ?

loop_
_geom_bond_atom_site_label_1
_geom_bond_atom_site_label_2
_geom_bond_site_symmetry_2
_geom_bond_distance
_geom_bond_publ_flag
O1 C1 . 1.334(2) ?
O1 H1 . 0.850(10) ?
O2 C1 . 1.208(2) ?
O3 C27 . 1.450(2) ?
O3 H3 . 0.840(10) ?
C1 C2 . 1.552(3) ?
C2 C3 . 1.553(3) ?
C2 C14 . 1.571(3) ?
C2 C7 . 1.573(3) ?
C3 C4 . 1.521(3) ?
C3 H3A . 0.9900 ?
C3 H3B . 0.9900 ?
C4 C5 . 1.557(3) ?
C4 H4A . 0.9900 ?
C4 H4B . 0.9900 ?
C5 C9 . 1.532(3) ?
C5 C8 . 1.531(3) ?
C5 C6 . 1.536(3) ?
C6 C7 . 1.546(3) ?
C6 H6A . 0.9900 ?
C6 H6B . 0.9900 ?
C7 C10 . 1.567(2) ?
C7 H7 . 1.0000 ?
C8 H8A . 0.9800 ?
C8 H8B . 0.9800 ?
C8 H8C . 0.9800 ?
C9 H9A . 0.9800 ?
C9 H9B . 0.9800 ?
C9 H9C . 0.9800 ?
C10 C19 . 1.541(3) ?
C10 C11 . 1.545(3) ?
C10 C12 . 1.562(3) ?
C11 H11A . 0.9800 ?
C11 H11B . 0.9800 ?
C11 H11C . 0.9800 ?
C12 C15 . 1.542(3) ?
C12 C13 . 1.544(3) ?
C12 C16 . 1.575(2) ?
C13 C14 . 1.549(3) ?
C13 H13A . 0.9900 ?
C13 H13B . 0.9900 ?
C14 H14A . 0.9900 ?
C14 H14B . 0.9900 ?
C15 H15A . 0.9800 ?
C15 H15B . 0.9800 ?
C15 H15C . 0.9800 ?
C16 C24 . 1.532(3) ?
C16 C17 . 1.555(3) ?
C16 H16 . 1.0000 ?
C17 C18 . 1.538(3) ?
C17 C20 . 1.542(3) ?
C17 C21 . 1.560(2) ?
C18 C19 . 1.525(2) ?
C18 H18A . 0.9900 ?
C18 H18B . 0.9900 ?
C19 H19A . 0.9900 ?
C19 H19B . 0.9900 ?
C20 H20A . 0.9800 ?
C20 H20B . 0.9800 ?
C20 H20C . 0.9800 ?
C21 C22 . 1.518(3) ?
C21 C25 . 1.536(3) ?
C21 H21 . 1.0000 ?
C22 C23 . 1.328(3) ?
C22 C28 . 1.545(2) ?
C23 C24 . 1.507(2) ?
C23 H23 . 0.9500 ?
C24 H24A . 0.9900 ?
C24 H24B . 0.9900 ?
C25 C26 . 1.523(3) ?
C25 H25A . 0.9900 ?
C25 H25B . 0.9900 ?
C26 C27 . 1.516(3) ?
C26 H26A . 0.9900 ?
C26 H26B . 0.9900 ?
C27 C28 . 1.535(3) ?
C27 H27 . 1.0000 ?
C28 C29 . 1.532(3) ?
C28 C30 . 1.544(3) ?
C29 H29A . 0.9800 ?
C29 H29B . 0.9800 ?
C29 H29C . 0.9800 ?
C30 H30A . 0.9800 ?
C30 H30B . 0.9800 ?
C30 H30C . 0.9800 ?

loop_
_geom_hbond_atom_site_label_D
_geom_hbond_atom_site_label_H
_geom_hbond_atom_site_label_A
_geom_hbond_site_symmetry_A
_geom_hbond_distance_DH
_geom_hbond_distance_HA
_geom_hbond_distance_DA
_geom_hbond_angle_DHA
_geom_hbond_publ_flag
O1 H1 O3 2_574 0.850(10) 1.900(10) 2.731(2) 167(3) yes
O3 H3 O2 3_645 0.840(10) 2.36(2) 3.080(2) 144(2) yes

loop_
_geom_torsion_atom_site_label_1
_geom_torsion_atom_site_label_2
_geom_torsion_atom_site_label_3
_geom_torsion_atom_site_label_4
_geom_torsion_site_symmetry_1
_geom_torsion_site_symmetry_2
_geom_torsion_site_symmetry_3
_geom_torsion_site_symmetry_4
_geom_torsion
_geom_torsion_publ_flag
O2 C1 C2 C3 . . . . -128.3(2) ?
O1 C1 C2 C3 . . . . 50.5(2) ?
O2 C1 C2 C14 . . . . 117.3(2) ?
O1 C1 C2 C14 . . . . -63.9(2) ?
O2 C1 C2 C7 . . . . -10.4(3) ?
O1 C1 C2 C7 . . . . 168.37(15) ?
C1 C2 C3 C4 . . . . 59.0(2) ?
C14 C2 C3 C4 . . . . 174.41(16) ?
C7 C2 C3 C4 . . . . -58.8(2) ?
C2 C3 C4 C5 . . . . 54.0(2) ?
C3 C4 C5 C9 . . . . 119.69(19) ?
C3 C4 C5 C8 . . . . -120.95(19) ?
C3 C4 C5 C6 . . . . 1.6(2) ?
C9 C5 C6 C7 . . . . -172.55(19) ?
C8 C5 C6 C7 . . . . 69.3(2) ?
C4 C5 C6 C7 . . . . -53.5(2) ?
C5 C6 C7 C10 . . . . 176.81(17) ?
C5 C6 C7 C2 . . . . 48.0(2) ?
C1 C2 C7 C6 . . . . -106.48(18) ?
C3 C2 C7 C6 . . . . 8.5(2) ?
C14 C2 C7 C6 . . . . 130.06(17) ?
C1 C2 C7 C10 . . . . 126.83(16) ?
C3 C2 C7 C10 . . . . -118.23(16) ?
C14 C2 C7 C10 . . . . 3.4(2) ?
C6 C7 C10 C19 . . . . 67.88(19) ?
C2 C7 C10 C19 . . . . -165.19(16) ?
C6 C7 C10 C11 . . . . -50.8(2) ?
C2 C7 C10 C11 . . . . 76.1(2) ?
C6 C7 C10 C12 . . . . -173.40(16) ?
C2 C7 C10 C12 . . . . -46.5(2) ?
C19 C10 C12 C15 . . . . 71.33(18) ?
C11 C10 C12 C15 . . . . -169.02(15) ?
C7 C10 C12 C15 . . . . -46.8(2) ?
C19 C10 C12 C13 . . . . -172.80(15) ?
C11 C10 C12 C13 . . . . -53.15(19) ?
C7 C10 C12 C13 . . . . 69.05(18) ?
C19 C10 C12 C16 . . . . -53.74(19) ?
C11 C10 C12 C16 . . . . 65.91(19) ?
C7 C10 C12 C16 . . . . -171.90(15) ?
C15 C12 C13 C14 . . . . 72.33(19) ?
C10 C12 C13 C14 . . . . -47.3(2) ?
C16 C12 C13 C14 . . . . -166.99(15) ?
C12 C13 C14 C2 . . . . 5.1(3) ?
C1 C2 C14 C13 . . . . -106.01(19) ?
C3 C2 C14 C13 . . . . 140.93(18) ?
C7 C2 C14 C13 . . . . 18.0(2) ?
C15 C12 C16 C24 . . . . 57.0(2) ?
C13 C12 C16 C24 . . . . -59.8(2) ?
C10 C12 C16 C24 . . . . -178.05(15) ?
C15 C12 C16 C17 . . . . -72.0(2) ?
C13 C12 C16 C17 . . . . 171.15(15) ?
C10 C12 C16 C17 . . . . 52.9(2) ?
C24 C16 C17 C18 . . . . 179.31(15) ?
C12 C16 C17 C18 . . . . -49.6(2) ?
C24 C16 C17 C20 . . . . -58.05(19) ?
C12 C16 C17 C20 . . . . 72.99(19) ?
C24 C16 C17 C21 . . . . 62.89(19) ?
C12 C16 C17 C21 . . . . -166.06(14) ?
C20 C17 C18 C19 . . . . -73.7(2) ?
C16 C17 C18 C19 . . . . 50.8(2) ?
C21 C17 C18 C19 . . . . 167.33(16) ?
C17 C18 C19 C10 . . . . -58.2(2) ?
C11 C10 C19 C18 . . . . -62.8(2) ?
C12 C10 C19 C18 . . . . 57.9(2) ?
C7 C10 C19 C18 . . . . 177.82(15) ?
C18 C17 C21 C22 . . . . -161.11(16) ?
C20 C17 C21 C22 . . . . 79.3(2) ?
C16 C17 C21 C22 . . . . -44.2(2) ?
C18 C17 C21 C25 . . . . 72.02(19) ?
C20 C17 C21 C25 . . . . -47.5(2) ?
C16 C17 C21 C25 . . . . -171.08(15) ?
C25 C21 C22 C23 . . . . 140.08(18) ?
C17 C21 C22 C23 . . . . 12.1(2) ?
C25 C21 C22 C28 . . . . -46.6(2) ?
C17 C21 C22 C28 . . . . -174.56(16) ?
C21 C22 C23 C24 . . . . 3.2(3) ?
C28 C22 C23 C24 . . . . -169.77(18) ?
C22 C23 C24 C16 . . . . 15.8(3) ?
C17 C16 C24 C23 . . . . -48.9(2) ?
C12 C16 C24 C23 . . . . 178.98(15) ?
C22 C21 C25 C26 . . . . 57.1(2) ?
C17 C21 C25 C26 . . . . -173.99(16) ?
C21 C25 C26 C27 . . . . -62.7(2) ?
C25 C26 C27 O3 . . . . -67.6(2) ?
C25 C26 C27 C28 . . . . 55.6(2) ?
O3 C27 C28 C29 . . . . -46.8(2) ?
C26 C27 C28 C29 . . . . -169.46(16) ?
O3 C27 C28 C30 . . . . -162.41(16) ?
C26 C27 C28 C30 . . . . 74.91(19) ?
O3 C27 C28 C22 . . . . 79.67(19) ?
C26 C27 C28 C22 . . . . -43.0(2) ?
C23 C22 C28 C29 . . . . -22.9(3) ?
C21 C22 C28 C29 . . . . 163.82(16) ?
C23 C22 C28 C27 . . . . -147.09(18) ?
C21 C22 C28 C27 . . . . 39.6(2) ?
C23 C22 C28 C30 . . . . 95.1(2) ?
C21 C22 C28 C30 . . . . -78.2(2) ?

loop_
_cod_related_entry_id
_cod_related_entry_database
_cod_related_entry_code
1 ChemSpider 24742282
